data_7134715
loop_
_publ_author_name
'He, Zhou'
'Ju, Shaoying'
'Chen, Ting'
'Zhang, Xinghua'
'Stephan, Douglas W.'
'Wu, Yile'

_publ_section_title
;
 Group 13 Lewis acid-mediated formation of 5-oxazolone derivatives from
 <i>tert</i>-butyl isocyanoacetate.
;
_journal_issue 57
_journal_name_full 'Chemical communications (Cambridge, England)'
_journal_page_first 10582
_journal_page_last 10585
_journal_paper_doi 10.1039/d5cc02623g
_journal_volume 61
_journal_year 2025
_chemical_formula_moiety 'C3 H3 Ga I3 N O2'
_chemical_formula_sum 'C3 H3 Ga I3 N O2'
_chemical_formula_weight 535.48
_space_group_crystal_system orthorhombic
_space_group_IT_number 29
_space_group_name_Hall 'P 2c -2ac'
_space_group_name_H-M_alt 'P c a 21'
_atom_sites_solution_hydrogens geom
_atom_sites_solution_primary dual
_audit_creation_date 2025-05-01
_audit_creation_method
;
Olex2 1.5
(compiled 2025.04.05 svn.rf049d14d for OlexSys, GUI svn.r7224)
;
_audit_update_record
;
2025-05-01 deposited with the CCDC.	2025-06-06 downloaded from the CCDC.
;
_cell_angle_alpha 90
_cell_angle_beta 90
_cell_angle_gamma 90
_cell_formula_units_Z 4
_cell_length_a 24.5086(19)
_cell_length_b 6.6842(5)
_cell_length_c 6.5526(5)
_cell_measurement_reflns_used 9333
_cell_measurement_temperature 150(2)
_cell_measurement_theta_max 68.25
_cell_measurement_theta_min 3.61
_cell_volume 1073.45(14)
_computing_cell_refinement 'SAINT V8.40B (?, 2016)'
_computing_data_reduction 'SAINT V8.40B (?, 2016)'
_computing_molecular_graphics 'Olex2 1.5 (Dolomanov et al., 2009)'
_computing_publication_material 'Olex2 1.5 (Dolomanov et al., 2009)'
_computing_structure_refinement 'SHELXL 2018/3 (Sheldrick, 2015)'
_computing_structure_solution 'SHELXT 2018/2 (Sheldrick, 2018)'
_diffrn_ambient_temperature 150.00
_diffrn_measured_fraction_theta_full 0.996
_diffrn_measured_fraction_theta_max 0.996
_diffrn_measurement_device_type 'Bruker APEX-II CCD'
_diffrn_measurement_method '\f and \w scans'
_diffrn_radiation_type CuK\a
_diffrn_radiation_wavelength 1.54178
_diffrn_reflns_av_R_equivalents 0.1224
_diffrn_reflns_av_unetI/netI 0.0439
_diffrn_reflns_Laue_measured_fraction_full 0.996
_diffrn_reflns_Laue_measured_fraction_max 0.996
_diffrn_reflns_limit_h_max 29
_diffrn_reflns_limit_h_min -29
_diffrn_reflns_limit_k_max 8
_diffrn_reflns_limit_k_min -8
_diffrn_reflns_limit_l_max 7
_diffrn_reflns_limit_l_min -7
_diffrn_reflns_number 32509
_diffrn_reflns_point_group_measured_fraction_full 0.995
_diffrn_reflns_point_group_measured_fraction_max 0.995
_diffrn_reflns_theta_full 67.679
_diffrn_reflns_theta_max 68.403
_diffrn_reflns_theta_min 3.607
_diffrn_standards_number 0
_exptl_absorpt_coefficient_mu 70.927
_exptl_absorpt_correction_T_max 0.7531
_exptl_absorpt_correction_T_min 0.3396
_exptl_absorpt_correction_type none
_exptl_absorpt_process_details
;
SADABS-2016/2 (Bruker,2016/2) was used for absorption correction.
wR2(int) was 0.1576 before and 0.1124 after correction.
The Ratio of minimum to maximum transmission is 0.4509.
The \l/2 correction factor is Not present.
;
_exptl_crystal_colour colourless
_exptl_crystal_colour_primary colourless
_exptl_crystal_density_diffrn 3.313
_exptl_crystal_description block
_exptl_crystal_F_000 936
_exptl_crystal_size_max 0.025
_exptl_crystal_size_mid 0.013
_exptl_crystal_size_min 0.013
_refine_diff_density_max 1.527
_refine_diff_density_min -1.992
_refine_diff_density_rms 0.334
_refine_ls_abs_structure_details
;
 Refined as an inversion twin.
;
_refine_ls_abs_structure_Flack 0.109(17)
_refine_ls_extinction_method none
_refine_ls_goodness_of_fit_ref 1.095
_refine_ls_hydrogen_treatment constr
_refine_ls_matrix_type full
_refine_ls_number_parameters 92
_refine_ls_number_reflns 1951
_refine_ls_number_restraints 1
_refine_ls_restrained_S_all 1.095
_refine_ls_R_factor_all 0.0431
_refine_ls_R_factor_gt 0.0428
_refine_ls_shift/su_max 0.001
_refine_ls_shift/su_mean 0.000
_refine_ls_structure_factor_coef Fsqd
_refine_ls_weighting_details 'w=1/[\s^2^(Fo^2^)+(0.0768P)^2^+2.6258P] where P=(Fo^2^+2Fc^2^)/3'
_refine_ls_weighting_scheme calc
_refine_ls_wR_factor_gt 0.1098
_refine_ls_wR_factor_ref 0.1101
_reflns_Friedel_coverage 0.822
_reflns_Friedel_fraction_full 0.994
_reflns_Friedel_fraction_max 0.994
_reflns_number_gt 1922
_reflns_number_total 1951
_reflns_threshold_expression 'I > 2\s(I)'
_cod_data_source_file d5cc02623g2.cif
_cod_data_source_block 11
_cod_depositor_comments 'Adding full bibliography for 7134715--7134719.cif.'
_cod_database_code 7134715
_shelx_shelxl_version_number 2018/3
_shelx_space_group_comment
;
The symmetry employed for this shelxl refinement is uniquely defined
by the following loop, which should always be used as a source of
symmetry information in preference to the above space-group names.
They are only intended as comments.
;
_shelx_estimated_absorpt_t_max 0.459
_shelx_estimated_absorpt_t_min 0.270
_olex2_refinement_description
;
1. Twinned data refinement
 Scales: 0.891(17)
 0.109(17)
2. Fixed Uiso
 At 1.2 times of:
  All C(H) groups, All C(H,H) groups
3.a Secondary CH2 refined with riding coordinates:
 C1(H1A,H1B)
3.b Aromatic/amide H refined with riding coordinates:
 C3(H3)
;
_olex2_submission_special_instructions 'No special instructions were received'

loop_
_space_group_symop_operation_xyz
'x, y, z'
'-x, -y, z+1/2'
'x+1/2, -y, z'
'-x+1/2, y, z+1/2'

loop_
_atom_site_label
_atom_site_type_symbol
_atom_site_fract_x
_atom_site_fract_y
_atom_site_fract_z
_atom_site_U_iso_or_equiv
_atom_site_adp_type
_atom_site_occupancy
_atom_site_site_symmetry_order
_atom_site_calc_flag
_atom_site_refinement_flags_posn
_atom_site_refinement_flags_adp
_atom_site_refinement_flags_occupancy
_atom_site_disorder_assembly
_atom_site_disorder_group
I1 I 0.45347(3) 0.95801(14) 0.5710(2) 0.0340(3) Uani 1 1 d . . . . .
I2 I 0.31783(3) 0.97887(13) 0.19010(17) 0.0313(3) Uani 1 1 d . . . . .
I3 I 0.43715(4) 0.52532(14) 0.09269(16) 0.0345(3) Uani 1 1 d . . . . .
Ga1 Ga 0.39298(5) 0.7628(2) 0.3377(3) 0.0225(4) Uani 1 1 d . . . . .
O2 O 0.3252(4) 0.3143(15) 0.700(2) 0.035(2) Uani 1 1 d . . . . .
N1 N 0.3530(4) 0.5834(17) 0.5361(18) 0.023(2) Uani 1 1 d . . . . .
O1 O 0.2698(4) 0.4441(19) 0.939(2) 0.043(3) Uani 1 1 d . . . . .
C1 C 0.3183(5) 0.664(2) 0.697(2) 0.028(3) Uani 1 1 d . . . . .
H1A H 0.287599 0.742706 0.640501 0.034 Uiso 1 1 calc R U . . .
H1B H 0.339334 0.748873 0.792958 0.034 Uiso 1 1 calc R U . . .
C3 C 0.3552(6) 0.394(2) 0.553(3) 0.035(3) Uani 1 1 d . . . . .
H3 H 0.377102 0.314512 0.464689 0.042 Uiso 1 1 calc R U . . .
C2 C 0.2982(6) 0.474(2) 0.801(3) 0.027(3) Uani 1 1 d . . . . .

loop_
_atom_site_aniso_label
_atom_site_aniso_U_11
_atom_site_aniso_U_22
_atom_site_aniso_U_33
_atom_site_aniso_U_23
_atom_site_aniso_U_13
_atom_site_aniso_U_12
I1 0.0163(5) 0.0465(6) 0.0393(6) -0.0020(5) -0.0073(4) -0.0035(3)
I2 0.0197(5) 0.0386(5) 0.0356(6) -0.0012(5) -0.0072(5) 0.0028(3)
I3 0.0221(5) 0.0473(6) 0.0339(6) -0.0039(6) 0.0084(5) 0.0066(3)
Ga1 0.0100(6) 0.0335(8) 0.0242(7) 0.0002(6) 0.0007(6) 0.0010(6)
O2 0.030(5) 0.033(5) 0.042(6) 0.007(5) 0.009(5) 0.001(4)
N1 0.007(4) 0.038(6) 0.023(6) -0.002(5) 0.004(4) -0.001(4)
O1 0.021(5) 0.067(7) 0.041(7) 0.008(6) 0.013(5) 0.002(5)
C1 0.017(5) 0.039(7) 0.029(7) 0.004(7) 0.001(5) 0.001(5)
C3 0.031(7) 0.041(8) 0.034(8) -0.006(7) -0.001(7) 0.000(6)
C2 0.013(6) 0.046(8) 0.021(8) -0.002(6) -0.004(6) -0.003(5)

loop_
_atom_type_symbol
_atom_type_description
_atom_type_scat_dispersion_real
_atom_type_scat_dispersion_imag
_atom_type_scat_source
C C 0.0181 0.0091 'International Tables Vol C Tables 4.2.6.8 and 6.1.1.4'
H H 0.0000 0.0000 'International Tables Vol C Tables 4.2.6.8 and 6.1.1.4'
Ga Ga -1.2846 0.7763 'International Tables Vol C Tables 4.2.6.8 and 6.1.1.4'
I I -0.3257 6.8362 'International Tables Vol C Tables 4.2.6.8 and 6.1.1.4'
N N 0.0311 0.0180 'International Tables Vol C Tables 4.2.6.8 and 6.1.1.4'
O O 0.0492 0.0322 'International Tables Vol C Tables 4.2.6.8 and 6.1.1.4'

loop_
_geom_angle_atom_site_label_1
_geom_angle_atom_site_label_2
_geom_angle_atom_site_label_3
_geom_angle
_geom_angle_site_symmetry_1
_geom_angle_site_symmetry_3
_geom_angle_publ_flag
I1 Ga1 I2 111.57(7) . . ?
I1 Ga1 I3 117.84(6) . . ?
I3 Ga1 I2 115.55(10) . . ?
N1 Ga1 I1 101.8(3) . . ?
N1 Ga1 I2 103.3(3) . . ?
N1 Ga1 I3 104.2(3) . . ?
C3 O2 C2 107.1(11) . . ?
C1 N1 Ga1 121.9(9) . . ?
C3 N1 Ga1 128.6(9) . . ?
C3 N1 C1 109.4(11) . . ?
N1 C1 H1A 111.4 . . ?
N1 C1 H1B 111.4 . . ?
N1 C1 C2 101.7(11) . . ?
H1A C1 H1B 109.3 . . ?
C2 C1 H1A 111.4 . . ?
C2 C1 H1B 111.4 . . ?
O2 C3 H3 122.0 . . ?
N1 C3 O2 115.9(13) . . ?
N1 C3 H3 122.0 . . ?
O2 C2 C1 105.8(13) . . ?
O1 C2 O2 120.7(13) . . ?
O1 C2 C1 133.4(14) . . ?

loop_
_geom_bond_atom_site_label_1
_geom_bond_atom_site_label_2
_geom_bond_distance
_geom_bond_site_symmetry_2
_geom_bond_publ_flag
I1 Ga1 2.4978(19) . ?
I2 Ga1 2.5321(18) . ?
I3 Ga1 2.504(2) . ?
Ga1 N1 2.023(11) . ?
O2 C3 1.33(2) . ?
O2 C2 1.419(18) . ?
N1 C1 1.460(19) . ?
N1 C3 1.27(2) . ?
O1 C2 1.16(2) . ?
C1 H1A 0.9900 . ?
C1 H1B 0.9900 . ?
C1 C2 1.52(2) . ?
C3 H3 0.9500 . ?

loop_
_geom_torsion_atom_site_label_1
_geom_torsion_atom_site_label_2
_geom_torsion_atom_site_label_3
_geom_torsion_atom_site_label_4
_geom_torsion
_geom_torsion_site_symmetry_1
_geom_torsion_site_symmetry_2
_geom_torsion_site_symmetry_3
_geom_torsion_site_symmetry_4
_geom_torsion_publ_flag
Ga1 N1 C1 C2 179.9(8) . . . . ?
Ga1 N1 C3 O2 178.7(10) . . . . ?
N1 C1 C2 O2 3.6(14) . . . . ?
N1 C1 C2 O1 179.4(17) . . . . ?
C1 N1 C3 O2 2.6(16) . . . . ?
C3 O2 C2 O1 -178.8(15) . . . . ?
C3 O2 C2 C1 -2.4(16) . . . . ?
C3 N1 C1 C2 -3.8(14) . . . . ?
C2 O2 C3 N1 -0.1(17) . . . . ?

loop_
_twin_individual_id
_twin_individual_mass_fraction_refined
1 0.891(17)
2 0.109(17)
